data_2021346
loop_
_publ_author_name
'Dwivedi, Bhavna'
'Das, Dinabandhu'

_publ_section_title
;
 Polymorphism in some new bis-hydrazone compounds
;
_journal_issue 12
_journal_name_full 'Acta Crystallographica Section C'
_journal_page_first
;
;
_journal_paper_doi 10.1107/S2053229618014286
_journal_volume 74
_journal_year 2018
_chemical_formula_iupac 'C30 H22 Cl4 N4'
_chemical_formula_moiety 'C30 H22 Cl4 N4'
_chemical_formula_sum 'C30 H22 Cl4 N4'
_chemical_formula_weight 580.31
_chemical_name_systematic
;
Butane-2,3-dione 2,3-bis{[bis(4-chloroenyl)methylidene]hydrazone}
;
_space_group_crystal_system triclinic
_space_group_IT_number 2
_space_group_name_Hall '-P 1'
_space_group_name_H-M_alt 'P -1'
_symmetry_space_group_name_Hall '-P 1'
_symmetry_space_group_name_H-M 'P -1'
_atom_sites_solution_hydrogens geom
_audit_creation_method SHELXL-2016/6
_cell_angle_alpha 93.2550(10)
_cell_angle_beta 98.7220(10)
_cell_angle_gamma 104.4730(10)
_cell_formula_units_Z 1
_cell_length_a 6.0349(2)
_cell_length_b 7.3474(2)
_cell_length_c 16.6718(5)
_cell_measurement_reflns_used 9957
_cell_measurement_temperature 100(2)
_cell_measurement_theta_max 28.25
_cell_measurement_theta_min 2.48
_cell_volume 704.03(4)
_computing_cell_refinement
;
SAINT (Bruker, 2012)
;
_computing_data_collection
;
APEX3 (Bruker, 2012)
;
_computing_data_reduction
;
SAINT (Bruker, 2012)
;
_computing_molecular_graphics
;
X-SEED (Barbour, 2001)
;
_computing_structure_refinement
;
SHELXL2016 (Sheldrick, 2015)
;
_computing_structure_solution
;
SHELXS97 (Sheldrick, 2008)
;
_diffrn_ambient_temperature 100(2)
_diffrn_measured_fraction_theta_full 1.000
_diffrn_measured_fraction_theta_max 0.999
_diffrn_measurement_device_type 'Bruker APEXIII CMOS detector'
_diffrn_measurement_method 'phi and omega scans'
_diffrn_radiation_type MoK\a
_diffrn_radiation_wavelength 0.71073
_diffrn_reflns_av_R_equivalents 0.0275
_diffrn_reflns_av_unetI/netI 0.0177
_diffrn_reflns_limit_h_max 8
_diffrn_reflns_limit_h_min -8
_diffrn_reflns_limit_k_max 9
_diffrn_reflns_limit_k_min -9
_diffrn_reflns_limit_l_max 22
_diffrn_reflns_limit_l_min -22
_diffrn_reflns_number 19577
_diffrn_reflns_theta_full 25.000
_diffrn_reflns_theta_max 28.295
_diffrn_reflns_theta_min 2.484
_diffrn_source microfocus
_exptl_absorpt_coefficient_mu 0.447
_exptl_absorpt_correction_T_max 0.948
_exptl_absorpt_correction_T_min 0.889
_exptl_absorpt_correction_type multi-scan
_exptl_absorpt_process_details
;
(SADABS; Bruker, 2012)
;
_exptl_crystal_colour yellow
_exptl_crystal_density_diffrn 1.369
_exptl_crystal_description plate
_exptl_crystal_F_000 298
_exptl_crystal_size_max 0.350
_exptl_crystal_size_mid 0.220
_exptl_crystal_size_min 0.120
_refine_diff_density_max 0.384
_refine_diff_density_min -0.235
_refine_ls_extinction_coef 0.020(2)
_refine_ls_extinction_expression Fc^*^=kFc[1+0.001xFc^2^\l^3^/sin(2\q)]^-1/4^
_refine_ls_extinction_method
;
SHELXL2016 (Sheldrick, 2015)
;
_refine_ls_goodness_of_fit_ref 1.048
_refine_ls_hydrogen_treatment constr
_refine_ls_matrix_type full
_refine_ls_number_parameters 174
_refine_ls_number_reflns 3475
_refine_ls_number_restraints 0
_refine_ls_restrained_S_all 1.048
_refine_ls_R_factor_all 0.0316
_refine_ls_R_factor_gt 0.0277
_refine_ls_shift/su_max 0.001
_refine_ls_shift/su_mean 0.000
_refine_ls_structure_factor_coef Fsqd
_refine_ls_weighting_details 'w=1/[\s^2^(Fo^2^)+(0.0314P)^2^+0.3487P] where P=(Fo^2^+2Fc^2^)/3'
_refine_ls_weighting_scheme calc
_refine_ls_wR_factor_gt 0.0717
_refine_ls_wR_factor_ref 0.0737
_reflns_number_gt 3138
_reflns_number_total 3475
_reflns_threshold_expression 'I > 2\s(I)'
_cod_data_source_file uk3160sup1.cif
_cod_data_source_block 2a
_cod_database_code 2021346
_shelx_space_group_comment
;
The symmetry employed for this shelxl refinement is uniquely defined
by the following loop, which should always be used as a source of
symmetry information in preference to the above space-group names.
They are only intended as comments.
;
_shelx_estimated_absorpt_t_min 0.859
_shelx_estimated_absorpt_t_max 0.948

loop_
_space_group_symop_operation_xyz
'x, y, z'
'-x, -y, -z'

loop_
_atom_site_type_symbol
_atom_site_label
_atom_site_fract_x
_atom_site_fract_y
_atom_site_fract_z
_atom_site_U_iso_or_equiv
_atom_site_adp_type
_atom_site_calc_flag
_atom_site_occupancy
Cl Cl1 0.65058(6) -0.13047(4) 0.20077(2) 0.03010(10) Uani d 1
Cl Cl2 0.18551(6) 0.84185(4) 0.56878(2) 0.02592(9) Uani d 1
N N1 0.03764(17) 0.53888(13) 0.17732(5) 0.01551(19) Uani d 1
N N2 0.01303(17) 0.44601(14) 0.10013(6) 0.0163(2) Uani d 1
C C1 0.15155(19) 0.47268(15) 0.23559(6) 0.0136(2) Uani d 1
C C2 0.27691(19) 0.32515(15) 0.22542(6) 0.0141(2) Uani d 1
C C3 0.4302(2) 0.33351(16) 0.17007(7) 0.0171(2) Uani d 1
H H3 0.455486 0.435814 0.137244 0.021 Uiso calc 1
C C4 0.5463(2) 0.19387(17) 0.16244(7) 0.0195(2) Uani d 1
H H4 0.651746 0.200451 0.125118 0.023 Uiso calc 1
C C5 0.5053(2) 0.04487(16) 0.21028(7) 0.0190(2) Uani d 1
C C6 0.3543(2) 0.03229(17) 0.26544(7) 0.0202(2) Uani d 1
H H6 0.327770 -0.071486 0.297427 0.024 Uiso calc 1
C C7 0.2422(2) 0.17388(16) 0.27324(7) 0.0176(2) Uani d 1
H H7 0.140142 0.167942 0.311729 0.021 Uiso calc 1
C C8 0.15558(19) 0.55550(15) 0.31924(6) 0.0133(2) Uani d 1
C C9 0.3475(2) 0.57382(16) 0.38038(7) 0.0162(2) Uani d 1
H H9 0.472162 0.524325 0.369473 0.019 Uiso calc 1
C C10 0.3583(2) 0.66380(17) 0.45721(7) 0.0182(2) Uani d 1
H H10 0.490677 0.678445 0.498335 0.022 Uiso calc 1
C C11 0.1737(2) 0.73131(16) 0.47265(7) 0.0169(2) Uani d 1
C C12 -0.0211(2) 0.71241(17) 0.41344(7) 0.0184(2) Uani d 1
H H12 -0.147164 0.759157 0.425155 0.022 Uiso calc 1
C C13 -0.0289(2) 0.62426(16) 0.33696(7) 0.0166(2) Uani d 1
H H13 -0.161533 0.610493 0.296054 0.020 Uiso calc 1
C C14 0.02135(19) 0.55182(16) 0.04111(6) 0.0153(2) Uani d 1
C C15 0.0728(3) 0.76265(17) 0.04980(7) 0.0267(3) Uani d 1
H H15A 0.038933 0.805423 0.102251 0.040 Uiso calc 1
H H15B -0.023845 0.803436 0.005379 0.040 Uiso calc 1
H H15C 0.237169 0.817208 0.047479 0.040 Uiso calc 1

loop_
_atom_site_aniso_label
_atom_site_aniso_U_11
_atom_site_aniso_U_22
_atom_site_aniso_U_33
_atom_site_aniso_U_12
_atom_site_aniso_U_13
_atom_site_aniso_U_23
Cl1 0.02534(17) 0.02041(16) 0.0472(2) 0.01208(12) 0.00448(14) 0.00242(13)
Cl2 0.03450(18) 0.02809(17) 0.01493(14) 0.00857(13) 0.00564(11) -0.00535(11)
N1 0.0185(5) 0.0171(5) 0.0101(4) 0.0035(4) 0.0015(3) 0.0015(3)
N2 0.0196(5) 0.0185(5) 0.0100(4) 0.0048(4) 0.0007(3) 0.0007(3)
C1 0.0146(5) 0.0140(5) 0.0112(5) 0.0014(4) 0.0026(4) 0.0019(4)
C2 0.0152(5) 0.0139(5) 0.0114(5) 0.0025(4) -0.0005(4) -0.0004(4)
C3 0.0197(6) 0.0154(5) 0.0158(5) 0.0033(4) 0.0038(4) 0.0022(4)
C4 0.0182(6) 0.0187(5) 0.0214(6) 0.0038(4) 0.0049(4) -0.0007(4)
C5 0.0169(5) 0.0140(5) 0.0246(6) 0.0049(4) -0.0014(4) -0.0019(4)
C6 0.0227(6) 0.0145(5) 0.0218(6) 0.0033(4) 0.0006(5) 0.0046(4)
C7 0.0198(6) 0.0172(5) 0.0150(5) 0.0031(4) 0.0031(4) 0.0022(4)
C8 0.0162(5) 0.0128(5) 0.0108(5) 0.0030(4) 0.0025(4) 0.0029(4)
C9 0.0169(5) 0.0190(5) 0.0137(5) 0.0071(4) 0.0017(4) 0.0010(4)
C10 0.0204(6) 0.0203(5) 0.0129(5) 0.0065(4) -0.0015(4) 0.0003(4)
C11 0.0236(6) 0.0155(5) 0.0114(5) 0.0041(4) 0.0048(4) -0.0001(4)
C12 0.0179(6) 0.0200(5) 0.0189(5) 0.0069(4) 0.0051(4) 0.0010(4)
C13 0.0161(5) 0.0187(5) 0.0149(5) 0.0056(4) 0.0007(4) 0.0021(4)
C14 0.0155(5) 0.0178(5) 0.0116(5) 0.0043(4) -0.0005(4) 0.0010(4)
C15 0.0471(8) 0.0172(6) 0.0131(5) 0.0061(6) 0.0013(5) 0.0012(4)

loop_
_atom_type_symbol
_atom_type_description
_atom_type_scat_dispersion_real
_atom_type_scat_dispersion_imag
_atom_type_scat_source
C C 0.0033 0.0016 'International Tables Vol C Tables 4.2.6.8 and 6.1.1.4'
H H 0.0000 0.0000 'International Tables Vol C Tables 4.2.6.8 and 6.1.1.4'
N N 0.0061 0.0033 'International Tables Vol C Tables 4.2.6.8 and 6.1.1.4'
Cl Cl 0.1484 0.1585 'International Tables Vol C Tables 4.2.6.8 and 6.1.1.4'

loop_
_geom_angle_atom_site_label_1
_geom_angle_atom_site_label_2
_geom_angle_atom_site_label_3
_geom_angle_site_symmetry_1
_geom_angle_site_symmetry_3
_geom_angle
C1 N1 N2 . . 115.11(9)
C14 N2 N1 . . 115.54(9)
N1 C1 C8 . . 115.64(10)
N1 C1 C2 . . 125.79(10)
C8 C1 C2 . . 118.57(9)
C3 C2 C7 . . 118.83(10)
C3 C2 C1 . . 122.13(10)
C7 C2 C1 . . 119.04(10)
C4 C3 C2 . . 120.74(11)
C4 C3 H3 . . 119.6
C2 C3 H3 . . 119.6
C5 C4 C3 . . 118.74(11)
C5 C4 H4 . . 120.6
C3 C4 H4 . . 120.6
C6 C5 C4 . . 121.90(11)
C6 C5 Cl1 . . 119.27(9)
C4 C5 Cl1 . . 118.82(10)
C5 C6 C7 . . 118.75(11)
C5 C6 H6 . . 120.6
C7 C6 H6 . . 120.6
C6 C7 C2 . . 121.02(11)
C6 C7 H7 . . 119.5
C2 C7 H7 . . 119.5
C13 C8 C9 . . 118.88(10)
C13 C8 C1 . . 120.25(10)
C9 C8 C1 . . 120.80(10)
C10 C9 C8 . . 120.76(11)
C10 C9 H9 . . 119.6
C8 C9 H9 . . 119.6
C11 C10 C9 . . 118.92(11)
C11 C10 H10 . . 120.5
C9 C10 H10 . . 120.5
C10 C11 C12 . . 121.60(10)
C10 C11 Cl2 . . 119.04(9)
C12 C11 Cl2 . . 119.36(9)
C13 C12 C11 . . 118.93(11)
C13 C12 H12 . . 120.5
C11 C12 H12 . . 120.5
C12 C13 C8 . . 120.88(10)
C12 C13 H13 . . 119.6
C8 C13 H13 . . 119.6
N2 C14 C14 . 2_565 114.54(12)
N2 C14 C15 . . 125.67(10)
C14 C14 C15 2_565 . 119.78(12)
C14 C15 H15A . . 109.5
C14 C15 H15B . . 109.5
H15A C15 H15B . . 109.5
C14 C15 H15C . . 109.5
H15A C15 H15C . . 109.5
H15B C15 H15C . . 109.5

loop_
_geom_bond_atom_site_label_1
_geom_bond_atom_site_label_2
_geom_bond_site_symmetry_2
_geom_bond_distance
Cl1 C5 . 1.7426(12)
Cl2 C11 . 1.7384(11)
N1 C1 . 1.2927(14)
N1 N2 . 1.3911(13)
N2 C14 . 1.2874(14)
C1 C8 . 1.4840(14)
C1 C2 . 1.4846(15)
C2 C3 . 1.3959(16)
C2 C7 . 1.3963(15)
C3 C4 . 1.3896(16)
C3 H3 . 0.9500
C4 C5 . 1.3855(17)
C4 H4 . 0.9500
C5 C6 . 1.3807(18)
C6 C7 . 1.3857(17)
C6 H6 . 0.9500
C7 H7 . 0.9500
C8 C13 . 1.3947(16)
C8 C9 . 1.3952(15)
C9 C10 . 1.3924(15)
C9 H9 . 0.9500
C10 C11 . 1.3792(17)
C10 H10 . 0.9500
C11 C12 . 1.3881(17)
C12 C13 . 1.3858(16)
C12 H12 . 0.9500
C13 H13 . 0.9500
C14 C14 2_565 1.484(2)
C14 C15 . 1.4957(16)
C15 H15A . 0.9800
C15 H15B . 0.9800
C15 H15C . 0.9800

_cod_database_fobs_code 2021346
